data_1569847
loop_
_publ_author_name
'Rauber, Daniel'
'Philippi, Frederik'
'Schroeder, Daniel'
'Morgenstern, Bernd'
'White, Andrew J. P.'
'Jochum, Marlon'
'Welton, Tom'
'Kay, Christopher W. M.'

_publ_section_title
;
 Room temperature ionic liquids with two symmetric ions.
;
_journal_issue 37
_journal_name_full 'Chemical science'
_journal_page_first 10340
_journal_page_last 10346
_journal_paper_doi 10.1039/d3sc03240j
_journal_volume 14
_journal_year 2023
_chemical_formula_moiety 'C20 H44 P, Br'
_chemical_formula_sum 'C20 H44 Br P'
_chemical_formula_weight 395.43
_space_group_crystal_system monoclinic
_space_group_IT_number 14
_space_group_name_Hall '-P 2ybc'
_space_group_name_H-M_alt 'P 1 21/c 1'
_atom_sites_solution_hydrogens geom
_atom_sites_solution_primary direct
_atom_sites_solution_secondary difmap
_audit_creation_method SHELXL-2018/3
_audit_update_record
;
2023-05-05 deposited with the CCDC.	2023-09-08 downloaded from the CCDC.
;
_cell_angle_alpha 90
_cell_angle_beta 91.312(6)
_cell_angle_gamma 90
_cell_formula_units_Z 4
_cell_length_a 11.605(2)
_cell_length_b 14.647(3)
_cell_length_c 13.946(3)
_cell_measurement_reflns_used 3265
_cell_measurement_temperature 143(2)
_cell_measurement_theta_max 26.75
_cell_measurement_theta_min 2.70
_cell_volume 2369.9(8)
_computing_cell_refinement 'SAINT  (Bruker, 2019)'
_computing_data_collection 'APEX 4 (Bruker, 2021)'
_computing_data_reduction 'SAINT  (Bruker, 2019)'
_computing_molecular_graphics 'SHELXL-2018/3 (Sheldrick, 2018)'
_computing_publication_material 'CIFTAB-2014 (Sheldrick, G. M.)'
_computing_structure_refinement
;
SHELXL-2018/3 (Sheldrick, 2018),                                              
SHELXLe Rev 1000 (Huebschle et al., 2011)
;
_computing_structure_solution 'SHELXT 2018/2 (Sheldrick, 2018)'
_diffrn_ambient_temperature 143(2)
_diffrn_measured_fraction_theta_full 0.993
_diffrn_measured_fraction_theta_max 0.993
_diffrn_measurement_device_type 'Bruker AXS D8 Venture, Photon II'
_diffrn_measurement_method '\f and \w scans'
_diffrn_radiation_type MoK\a
_diffrn_radiation_wavelength 0.71073
_diffrn_reflns_av_R_equivalents 0.0815
_diffrn_reflns_av_unetI/netI 0.0594
_diffrn_reflns_Laue_measured_fraction_full 0.993
_diffrn_reflns_Laue_measured_fraction_max 0.993
_diffrn_reflns_limit_h_max 13
_diffrn_reflns_limit_h_min -13
_diffrn_reflns_limit_k_max 15
_diffrn_reflns_limit_k_min -17
_diffrn_reflns_limit_l_max 16
_diffrn_reflns_limit_l_min -16
_diffrn_reflns_number 20644
_diffrn_reflns_point_group_measured_fraction_full 0.993
_diffrn_reflns_point_group_measured_fraction_max 0.993
_diffrn_reflns_theta_full 25.027
_diffrn_reflns_theta_max 25.027
_diffrn_reflns_theta_min 2.017
_diffrn_source 'INCOATEC I\^A?S microfocus sealed tube'
_exptl_absorpt_coefficient_mu 1.800
_exptl_absorpt_correction_T_max 0.7455
_exptl_absorpt_correction_T_min 0.4829
_exptl_absorpt_correction_type multi-scan
_exptl_absorpt_process_details
;
 SADABS 2016/2: Krause, L., Herbst-Irmer, R., Sheldrick G.M. & Stalke D.,
 J. Appl. Cryst. 48 (2015) 3-10
;
_exptl_crystal_colour colourless
_exptl_crystal_density_diffrn 1.108
_exptl_crystal_density_meas ?
_exptl_crystal_description plate
_exptl_crystal_F_000 856
_exptl_crystal_size_max 0.210
_exptl_crystal_size_mid 0.160
_exptl_crystal_size_min 0.060
_refine_diff_density_max 0.652
_refine_diff_density_min -0.583
_refine_diff_density_rms 0.068
_refine_ls_extinction_method none
_refine_ls_goodness_of_fit_ref 1.028
_refine_ls_hydrogen_treatment constr
_refine_ls_matrix_type full
_refine_ls_number_parameters 310
_refine_ls_number_reflns 4158
_refine_ls_number_restraints 424
_refine_ls_restrained_S_all 1.027
_refine_ls_R_factor_all 0.1077
_refine_ls_R_factor_gt 0.0598
_refine_ls_shift/su_max 0.002
_refine_ls_shift/su_mean 0.000
_refine_ls_structure_factor_coef Fsqd
_refine_ls_weighting_details 'w=1/[\s^2^(Fo^2^)+(0.0863P)^2^+1.9766P] where P=(Fo^2^+2Fc^2^)/3'
_refine_ls_weighting_scheme calc
_refine_ls_wR_factor_gt 0.1481
_refine_ls_wR_factor_ref 0.1779
_reflns_Friedel_coverage 0.000
_reflns_number_gt 2536
_reflns_number_total 4158
_reflns_threshold_expression 'I > 2\s(I)'
_cod_data_source_file d3sc03240j3.cif
_cod_data_source_block sh5217_a
_cod_depositor_comments
;
The following automatic conversions were performed:

data item '_exptl_crystal_density_meas' value 'not measured' was
changed to '?' -- the value is perceived as not measured.

Automatic conversion script
Id: cif_fix_values 8170 2020-07-09 18:12:32Z antanas 

 Adding full bibliography for 1569843--1569847.cif.
;
_cod_original_sg_symbol_H-M 'P 21/c'
_cod_database_code 1569847
_shelx_shelxl_version_number 2018/3
_shelx_space_group_comment
;
The symmetry employed for this shelxl refinement is uniquely defined
by the following loop, which should always be used as a source of
symmetry information in preference to the above space-group names.
They are only intended as comments.
;
_shelx_estimated_absorpt_t_min 0.704
_shelx_estimated_absorpt_t_max 0.900

loop_
_space_group_symop_operation_xyz
'x, y, z'
'-x, y+1/2, -z+1/2'
'-x, -y, -z'
'x, -y-1/2, z-1/2'

loop_
_atom_site_label
_atom_site_type_symbol
_atom_site_fract_x
_atom_site_fract_y
_atom_site_fract_z
_atom_site_U_iso_or_equiv
_atom_site_adp_type
_atom_site_occupancy
_atom_site_site_symmetry_order
_atom_site_calc_flag
_atom_site_refinement_flags_posn
_atom_site_refinement_flags_adp
_atom_site_refinement_flags_occupancy
_atom_site_disorder_assembly
_atom_site_disorder_group
Br1 Br 0.52303(6) 0.68072(4) 0.60462(4) 0.0810(3) Uani 1 1 d . . . . .
P1 P 0.43029(11) 0.38990(9) 0.67437(8) 0.0474(3) Uani 1 1 d . . . . .
C1 C 0.3495(4) 0.4662(3) 0.5974(3) 0.0508(12) Uani 1 1 d . . . . .
H1A H 0.394995 0.522795 0.589304 0.061 Uiso 1 1 calc R U . . .
H1B H 0.340352 0.437436 0.533455 0.061 Uiso 1 1 calc R U . . .
C2 C 0.2303(4) 0.4923(3) 0.6327(3) 0.0523(12) Uani 1 1 d . . . . .
H2A H 0.182956 0.436348 0.637793 0.063 Uiso 1 1 calc R U . . .
H2B H 0.238504 0.519222 0.697550 0.063 Uiso 1 1 calc R U . . .
C3 C 0.1682(4) 0.5598(3) 0.5670(4) 0.0562(13) Uani 1 1 d . . . . .
H3A H 0.215182 0.615929 0.562138 0.067 Uiso 1 1 calc R U . . .
H3B H 0.160090 0.533008 0.502031 0.067 Uiso 1 1 calc R U . . .
C4 C 0.0503(4) 0.5844(4) 0.6028(4) 0.0631(14) Uani 1 1 d . . . . .
H4A H 0.058915 0.609344 0.668517 0.076 Uiso 1 1 calc R U . . .
H4B H 0.003485 0.528052 0.606511 0.076 Uiso 1 1 calc R U . . .
C5 C -0.0142(5) 0.6534(4) 0.5406(4) 0.0791(18) Uani 1 1 d . . . . .
H5A H -0.089528 0.665924 0.568155 0.119 Uiso 1 1 calc R U . . .
H5B H 0.030361 0.710131 0.537809 0.119 Uiso 1 1 calc R U . . .
H5C H -0.025148 0.628725 0.475716 0.119 Uiso 1 1 calc R U . . .
C6 C 0.5797(4) 0.4074(4) 0.6532(3) 0.0524(12) Uani 1 1 d D . . . .
H6A H 0.598457 0.381805 0.589697 0.063 Uiso 0.34(3) 1 calc R U P A 1
H6B H 0.595646 0.473806 0.651516 0.063 Uiso 0.34(3) 1 calc R U P A 1
H6C H 0.594193 0.396047 0.584498 0.063 Uiso 0.66(3) 1 calc R U P A 2
H6D H 0.599113 0.472023 0.666809 0.063 Uiso 0.66(3) 1 calc R U P A 2
C7 C 0.660(2) 0.361(3) 0.733(3) 0.064(4) Uani 0.34(3) 1 d D U P A 1
H7A H 0.637074 0.296852 0.742750 0.077 Uiso 0.34(3) 1 calc R U P A 1
H7B H 0.653506 0.394086 0.794679 0.077 Uiso 0.34(3) 1 calc R U P A 1
C8 C 0.789(2) 0.366(4) 0.697(3) 0.066(3) Uani 0.34(3) 1 d D U P A 1
H8A H 0.809396 0.429695 0.679760 0.079 Uiso 0.34(3) 1 calc R U P A 1
H8B H 0.798480 0.326832 0.639787 0.079 Uiso 0.34(3) 1 calc R U P A 1
C9 C 0.866(2) 0.331(2) 0.785(2) 0.069(4) Uani 0.34(3) 1 d D U P A 1
H9A H 0.870095 0.376952 0.836509 0.083 Uiso 0.34(3) 1 calc R U P A 1
H9B H 0.834648 0.273290 0.810876 0.083 Uiso 0.34(3) 1 calc R U P A 1
C10 C 0.989(2) 0.314(2) 0.741(2) 0.078(5) Uani 0.34(3) 1 d D U P A 1
H10A H 1.042475 0.292261 0.791007 0.117 Uiso 0.34(3) 1 calc R U P A 1
H10B H 0.982898 0.269028 0.689292 0.117 Uiso 0.34(3) 1 calc R U P A 1
H10C H 1.018107 0.371996 0.714753 0.117 Uiso 0.34(3) 1 calc R U P A 1
C7B C 0.6587(11) 0.3465(14) 0.7135(14) 0.064(3) Uani 0.66(3) 1 d . U P A 2
H7C H 0.632046 0.346805 0.780459 0.076 Uiso 0.66(3) 1 calc R U P A 2
H7D H 0.652222 0.283090 0.689327 0.076 Uiso 0.66(3) 1 calc R U P A 2
C8B C 0.7829(12) 0.3745(19) 0.7134(14) 0.065(3) Uani 0.66(3) 1 d . U P A 2
H8C H 0.791243 0.433406 0.747539 0.078 Uiso 0.66(3) 1 calc R U P A 2
H8D H 0.805869 0.384306 0.646205 0.078 Uiso 0.66(3) 1 calc R U P A 2
C9B C 0.8640(10) 0.3061(11) 0.7594(11) 0.066(3) Uani 0.66(3) 1 d . U P A 2
H9C H 0.870532 0.251849 0.717513 0.079 Uiso 0.66(3) 1 calc R U P A 2
H9D H 0.833179 0.285921 0.821579 0.079 Uiso 0.66(3) 1 calc R U P A 2
C10B C 0.9883(10) 0.3512(12) 0.7763(12) 0.078(4) Uani 0.66(3) 1 d . U P A 2
H10D H 1.040568 0.306497 0.806210 0.118 Uiso 0.66(3) 1 calc R U P A 2
H10E H 1.018871 0.370455 0.714528 0.118 Uiso 0.66(3) 1 calc R U P A 2
H10F H 0.981598 0.404454 0.818372 0.118 Uiso 0.66(3) 1 calc R U P A 2
C11 C 0.4015(4) 0.4173(3) 0.7975(3) 0.0532(12) Uani 1 1 d D . . . .
H11A H 0.317140 0.419287 0.806311 0.064 Uiso 0.721(8) 1 calc R U P B 1
H11B H 0.433761 0.368865 0.839660 0.064 Uiso 0.721(8) 1 calc R U P B 1
H11C H 0.320264 0.400797 0.808962 0.064 Uiso 0.279(8) 1 calc R U P B 2
H11D H 0.449993 0.376659 0.838241 0.064 Uiso 0.279(8) 1 calc R U P B 2
C12 C 0.4551(9) 0.5112(9) 0.8272(9) 0.068(2) Uani 0.721(8) 1 d D U P B 1
H12A H 0.539021 0.502832 0.838258 0.082 Uiso 0.721(8) 1 calc R U P B 1
H12B H 0.444626 0.554257 0.773004 0.082 Uiso 0.721(8) 1 calc R U P B 1
C13 C 0.4051(8) 0.5541(6) 0.9161(6) 0.074(2) Uani 0.721(8) 1 d D U P B 1
H13A H 0.402235 0.507591 0.967476 0.089 Uiso 0.721(8) 1 calc R U P B 1
H13B H 0.456613 0.603886 0.938706 0.089 Uiso 0.721(8) 1 calc R U P B 1
C14 C 0.2861(8) 0.5919(7) 0.8983(7) 0.093(2) Uani 0.721(8) 1 d D U P B 1
H14A H 0.285815 0.628838 0.838810 0.111 Uiso 0.721(8) 1 calc R U P B 1
H14B H 0.231638 0.540597 0.888133 0.111 Uiso 0.721(8) 1 calc R U P B 1
C15 C 0.2457(11) 0.6493(10) 0.9783(9) 0.121(4) Uani 0.721(8) 1 d D U P B 1
H15A H 0.167981 0.671995 0.962886 0.182 Uiso 0.721(8) 1 calc R U P B 1
H15B H 0.244003 0.612750 1.037111 0.182 Uiso 0.721(8) 1 calc R U P B 1
H15C H 0.298205 0.701030 0.987766 0.182 Uiso 0.721(8) 1 calc R U P B 1
C12B C 0.418(3) 0.506(3) 0.831(3) 0.074(4) Uani 0.279(8) 1 d D U P B 2
H12C H 0.401037 0.549105 0.777812 0.089 Uiso 0.279(8) 1 calc R U P B 2
H12D H 0.499740 0.513655 0.850602 0.089 Uiso 0.279(8) 1 calc R U P B 2
C13B C 0.342(2) 0.5290(14) 0.9153(17) 0.080(3) Uani 0.279(8) 1 d D U P B 2
H13C H 0.259738 0.523230 0.895826 0.096 Uiso 0.279(8) 1 calc R U P B 2
H13D H 0.357875 0.486081 0.968767 0.096 Uiso 0.279(8) 1 calc R U P B 2
C14B C 0.367(2) 0.6262(14) 0.9477(16) 0.088(3) Uani 0.279(8) 1 d D U P B 2
H14C H 0.445525 0.628324 0.977235 0.106 Uiso 0.279(8) 1 calc R U P B 2
H14D H 0.366701 0.666494 0.890714 0.106 Uiso 0.279(8) 1 calc R U P B 2
C15B C 0.283(2) 0.663(2) 1.018(2) 0.106(6) Uani 0.279(8) 1 d D U P B 2
H15D H 0.304473 0.725353 1.035857 0.159 Uiso 0.279(8) 1 calc R U P B 2
H15E H 0.205378 0.662505 0.989082 0.159 Uiso 0.279(8) 1 calc R U P B 2
H15F H 0.284300 0.624287 1.075710 0.159 Uiso 0.279(8) 1 calc R U P B 2
C16 C 0.3961(4) 0.2719(4) 0.6505(4) 0.0577(13) Uani 1 1 d D . . . .
H16A H 0.412899 0.258063 0.582780 0.069 Uiso 0.477(11) 1 calc R U P C 1
H16B H 0.446269 0.232727 0.691489 0.069 Uiso 0.477(11) 1 calc R U P C 1
H16C H 0.428169 0.255883 0.587540 0.069 Uiso 0.523(11) 1 calc R U P C 2
H16D H 0.437077 0.234343 0.699443 0.069 Uiso 0.523(11) 1 calc R U P C 2
C17 C 0.2692(19) 0.2486(18) 0.669(3) 0.102(4) Uani 0.477(11) 1 d D U P C 1
H17A H 0.218459 0.280569 0.622040 0.123 Uiso 0.477(11) 1 calc R U P C 1
H17B H 0.248631 0.269097 0.734263 0.123 Uiso 0.477(11) 1 calc R U P C 1
C18 C 0.2521(14) 0.1447(15) 0.6603(18) 0.116(4) Uani 0.477(11) 1 d D U P C 1
H18A H 0.294390 0.121421 0.604501 0.139 Uiso 0.477(11) 1 calc R U P C 1
H18B H 0.282987 0.114039 0.718674 0.139 Uiso 0.477(11) 1 calc R U P C 1
C19 C 0.1275(14) 0.1244(13) 0.6479(17) 0.131(4) Uani 0.477(11) 1 d D U P C 1
H19A H 0.091075 0.181988 0.625655 0.157 Uiso 0.477(11) 1 calc R U P C 1
H19B H 0.098800 0.113138 0.713125 0.157 Uiso 0.477(11) 1 calc R U P C 1
C20 C 0.0753(18) 0.0490(13) 0.5845(17) 0.153(6) Uani 0.477(11) 1 d D U P C 1
H20A H -0.008817 0.050052 0.588954 0.229 Uiso 0.477(11) 1 calc R U P C 1
H20B H 0.096796 0.059116 0.517769 0.229 Uiso 0.477(11) 1 calc R U P C 1
H20C H 0.104603 -0.010458 0.606158 0.229 Uiso 0.477(11) 1 calc R U P C 1
C17B C 0.2713(19) 0.2443(18) 0.649(3) 0.104(4) Uani 0.523(11) 1 d D U P C 2
H17C H 0.225817 0.289321 0.611284 0.125 Uiso 0.523(11) 1 calc R U P C 2
H17D H 0.242756 0.244797 0.715487 0.125 Uiso 0.523(11) 1 calc R U P C 2
C18B C 0.2525(14) 0.1466(15) 0.6047(15) 0.119(4) Uani 0.523(11) 1 d D U P C 2
H18C H 0.323654 0.131136 0.570408 0.142 Uiso 0.523(11) 1 calc R U P C 2
H18D H 0.247699 0.103444 0.659115 0.142 Uiso 0.523(11) 1 calc R U P C 2
C19B C 0.1536(13) 0.1255(13) 0.5380(13) 0.140(4) Uani 0.523(11) 1 d D U P C 2
H19C H 0.160641 0.065492 0.506056 0.167 Uiso 0.523(11) 1 calc R U P C 2
H19D H 0.138246 0.174216 0.490228 0.167 Uiso 0.523(11) 1 calc R U P C 2
C20B C 0.0685(15) 0.1252(16) 0.6195(15) 0.150(5) Uani 0.523(11) 1 d D U P C 2
H20D H -0.009000 0.112050 0.593791 0.224 Uiso 0.523(11) 1 calc R U P C 2
H20E H 0.090908 0.078198 0.666377 0.224 Uiso 0.523(11) 1 calc R U P C 2
H20F H 0.068891 0.185087 0.650815 0.224 Uiso 0.523(11) 1 calc R U P C 2

loop_
_atom_site_aniso_label
_atom_site_aniso_U_11
_atom_site_aniso_U_22
_atom_site_aniso_U_33
_atom_site_aniso_U_23
_atom_site_aniso_U_13
_atom_site_aniso_U_12
Br1 0.1400(7) 0.0589(4) 0.0442(3) -0.0126(3) 0.0059(3) -0.0222(4)
P1 0.0558(7) 0.0507(8) 0.0356(6) 0.0033(5) -0.0020(5) 0.0011(6)
C1 0.062(3) 0.052(3) 0.039(3) 0.004(2) -0.008(2) -0.005(2)
C2 0.059(3) 0.054(3) 0.044(3) 0.006(2) -0.011(2) 0.006(2)
C3 0.066(3) 0.050(3) 0.052(3) 0.004(2) -0.016(2) -0.001(2)
C4 0.065(3) 0.063(3) 0.061(3) -0.007(3) -0.014(3) 0.006(3)
C5 0.085(4) 0.072(4) 0.079(4) 0.000(3) -0.025(3) 0.017(3)
C6 0.059(3) 0.058(3) 0.040(3) 0.005(2) -0.005(2) 0.001(2)
C7 0.054(5) 0.085(8) 0.053(9) 0.026(7) 0.000(5) 0.009(5)
C8 0.054(4) 0.087(7) 0.056(7) 0.022(6) 0.001(4) 0.007(4)
C9 0.055(5) 0.091(8) 0.061(8) 0.020(6) -0.002(5) 0.012(5)
C10 0.062(7) 0.100(12) 0.071(11) 0.017(9) -0.002(7) 0.023(8)
C7B 0.054(3) 0.083(7) 0.054(8) 0.019(5) 0.000(4) 0.006(4)
C8B 0.054(3) 0.087(6) 0.055(7) 0.022(5) 0.003(3) 0.007(3)
C9B 0.054(3) 0.091(7) 0.052(6) 0.013(5) 0.005(4) 0.009(4)
C10B 0.059(5) 0.103(9) 0.072(8) 0.005(6) -0.005(5) 0.015(5)
C11 0.063(3) 0.061(3) 0.036(3) 0.011(2) 0.003(2) 0.011(2)
C12 0.099(6) 0.065(4) 0.040(3) -0.005(3) -0.008(4) -0.003(5)
C13 0.103(5) 0.071(4) 0.049(3) -0.011(3) -0.005(4) 0.000(4)
C14 0.114(5) 0.093(5) 0.071(4) -0.020(4) -0.010(4) 0.011(4)
C15 0.138(8) 0.118(7) 0.107(8) -0.047(6) -0.015(6) 0.040(7)
C12B 0.104(8) 0.072(6) 0.045(5) -0.007(5) -0.012(6) 0.009(6)
C13B 0.105(7) 0.080(5) 0.055(5) -0.012(5) -0.011(5) 0.009(5)
C14B 0.110(7) 0.086(6) 0.067(6) -0.021(5) -0.011(6) 0.008(6)
C15B 0.118(11) 0.113(10) 0.086(11) -0.038(9) -0.011(9) 0.016(10)
C16 0.063(3) 0.053(3) 0.057(3) 0.000(3) -0.002(2) -0.001(2)
C17 0.073(5) 0.057(5) 0.176(12) 0.004(7) -0.020(6) -0.014(5)
C18 0.088(5) 0.069(5) 0.190(11) 0.006(7) -0.012(6) -0.023(4)
C19 0.101(6) 0.093(6) 0.199(10) -0.008(7) -0.015(7) -0.029(6)
C20 0.128(10) 0.110(10) 0.220(13) -0.025(10) -0.019(10) -0.026(9)
C17B 0.074(5) 0.060(5) 0.178(12) 0.010(6) -0.021(6) -0.008(5)
C18B 0.089(5) 0.082(5) 0.184(11) 0.004(7) -0.020(6) -0.021(4)
C19B 0.116(7) 0.100(6) 0.201(11) -0.018(8) -0.023(6) -0.015(6)
C20B 0.115(9) 0.108(9) 0.225(13) -0.010(10) -0.013(9) -0.021(10)

loop_
_atom_type_symbol
_atom_type_description
_atom_type_scat_dispersion_real
_atom_type_scat_dispersion_imag
_atom_type_scat_source
C C 0.0033 0.0016 'International Tables Vol C Tables 4.2.6.8 and 6.1.1.4'
H H 0.0000 0.0000 'International Tables Vol C Tables 4.2.6.8 and 6.1.1.4'
P P 0.1023 0.0942 'International Tables Vol C Tables 4.2.6.8 and 6.1.1.4'
Br Br -0.2901 2.4595 'International Tables Vol C Tables 4.2.6.8 and 6.1.1.4'

loop_
_geom_angle_atom_site_label_1
_geom_angle_atom_site_label_2
_geom_angle_atom_site_label_3
_geom_angle
_geom_angle_site_symmetry_1
_geom_angle_site_symmetry_3
_geom_angle_publ_flag
C6 P1 C1 107.9(2) . . ?
C6 P1 C11 109.1(2) . . ?
C1 P1 C11 108.9(2) . . ?
C6 P1 C16 108.5(2) . . ?
C1 P1 C16 112.1(2) . . ?
C11 P1 C16 110.2(2) . . ?
C2 C1 P1 115.2(3) . . ?
C3 C2 C1 112.9(4) . . ?
C4 C3 C2 112.2(4) . . ?
C3 C4 C5 114.2(5) . . ?
C7B C6 P1 113.6(7) . . ?
C7 C6 P1 112.3(13) . . ?
C6 C7 C8 107(3) . . ?
C7 C8 C9 105(4) . . ?
C10 C9 C8 104(3) . . ?
C8B C7B C6 114.0(19) . . ?
C7B C8B C9B 114(2) . . ?
C8B C9B C10B 109.8(17) . . ?
C12B C11 P1 120.0(16) . . ?
C12 C11 P1 111.6(5) . . ?
C13 C12 C11 115.1(8) . . ?
C14 C13 C12 112.6(7) . . ?
C15 C14 C13 113.0(8) . . ?
C11 C12B C13B 113(2) . . ?
C14B C13B C12B 109.2(19) . . ?
C15B C14B C13B 114(2) . . ?
C17B C16 P1 118.0(10) . . ?
C17 C16 P1 112.9(10) . . ?
C16 C17 C18 109.1(16) . . ?
C19 C18 C17 109.4(16) . . ?
C18 C19 C20 125.7(18) . . ?
C16 C17B C18B 112.0(15) . . ?
C19B C18B C17B 122.1(17) . . ?
C18B C19B C20B 92.2(15) . . ?

loop_
_geom_bond_atom_site_label_1
_geom_bond_atom_site_label_2
_geom_bond_distance
_geom_bond_site_symmetry_2
_geom_bond_publ_flag
P1 C6 1.784(5) . ?
P1 C1 1.798(5) . ?
P1 C11 1.802(5) . ?
P1 C16 1.802(5) . ?
C1 C2 1.527(7) . ?
C2 C3 1.518(6) . ?
C3 C4 1.511(7) . ?
C4 C5 1.518(7) . ?
C6 C7B 1.520(17) . ?
C6 C7 1.59(3) . ?
C7 C8 1.59(3) . ?
C8 C9 1.59(3) . ?
C9 C10 1.59(3) . ?
C7B C8B 1.50(2) . ?
C8B C9B 1.51(2) . ?
C9B C10B 1.60(2) . ?
C11 C12B 1.39(3) . ?
C11 C12 1.561(11) . ?
C12 C13 1.517(9) . ?
C13 C14 1.503(10) . ?
C14 C15 1.482(10) . ?
C12B C13B 1.526(15) . ?
C13B C14B 1.520(15) . ?
C14B C15B 1.500(15) . ?
C16 C17B 1.50(2) . ?
C16 C17 1.540(16) . ?
C17 C18 1.540(14) . ?
C18 C19 1.483(14) . ?
C19 C20 1.531(14) . ?
C17B C18B 1.572(13) . ?
C18B C19B 1.493(13) . ?
C19B C20B 1.522(14) . ?
